data_4310507
loop_
_publ_author_name
'Yan-Dan Chen'
'Yong-Hai Qin'
'Li-Yi Zhang'
'Lin-Xi Shi'
'Zhong-Ning Chen'

_publ_contact_author
;
Zhong-Ning Chen
Fujian Institute of Research on the Structure of Matter, 
Chinese Academy of Sciences, Fuzhou, Fujian 350002, China.
;
_publ_contact_author_email '  czn@ms.fjirsm.ac.cn '
_publ_section_title
;
 Luminescent Heterotrinuclear Complexes with Pt(diimine)(dithiolate) and
 Metal Diphosphine as Components
;
_journal_name_full 'Inorganic Chemistry'
_journal_page_first 1197
_journal_page_last 1205
_journal_paper_doi 10.1021/ic034848a
_journal_volume 43
_journal_year 2004
_chemical_formula_sum 'C73 H72 Ag2 Cl0 F12 N2 O P4 Pt S2 Sb2'
_chemical_formula_weight 2063.66
_chemical_name_systematic
;
 ?
;
_space_group_IT_number 2
_symmetry_cell_setting triclinic
_symmetry_space_group_name_Hall '-P 1'
_symmetry_space_group_name_H-M 'P -1'
_atom_sites_solution_hydrogens geom
_atom_sites_solution_primary direct
_atom_sites_solution_secondary difmap
_audit_creation_method SHELXL-97
_cell_angle_alpha 86.2760(10)
_cell_angle_beta 70.0280(10)
_cell_angle_gamma 61.5340(10)
_cell_formula_units_Z 2
_cell_length_a 16.0687(6)
_cell_length_b 16.1028(6)
_cell_length_c 19.1188(7)
_cell_measurement_reflns_used 7384
_cell_measurement_temperature 293(2)
_cell_measurement_theta_max 24.95
_cell_measurement_theta_min 1.14
_cell_volume 4058.6(3)
_computing_cell_refinement 'Siemens SMART & SAINT'
_computing_data_collection 'Siemens SMART'
_computing_data_reduction 'Siemens XPREP'
_computing_molecular_graphics 'Bruker SHELXTL'
_computing_publication_material 'Bruker SHELXTL'
_computing_structure_refinement 'Siemens SHELXTL'
_computing_structure_solution 'Siemens SHELXTL'
_diffrn_ambient_temperature 293(2)
_diffrn_measured_fraction_theta_full 0.988
_diffrn_measured_fraction_theta_max 0.988
_diffrn_measurement_device_type 'Siemens SMART CCD'
_diffrn_measurement_method 'phi and omega scans'
_diffrn_radiation_monochromator graphite
_diffrn_radiation_source 'fine-focus sealed tube'
_diffrn_radiation_type MoK\a
_diffrn_radiation_wavelength 0.71073
_diffrn_reflns_av_R_equivalents 0.0440
_diffrn_reflns_av_sigmaI/netI 0.0681
_diffrn_reflns_limit_h_max 18
_diffrn_reflns_limit_h_min -19
_diffrn_reflns_limit_k_max 19
_diffrn_reflns_limit_k_min -18
_diffrn_reflns_limit_l_max 13
_diffrn_reflns_limit_l_min -22
_diffrn_reflns_number 20968
_diffrn_reflns_theta_full 24.95
_diffrn_reflns_theta_max 24.95
_diffrn_reflns_theta_min 1.14
_diffrn_standards_decay_% 0
_diffrn_standards_interval_count 0
_diffrn_standards_interval_time .
_diffrn_standards_number 0
_exptl_absorpt_coefficient_mu 3.047
_exptl_absorpt_correction_T_max 1.0000
_exptl_absorpt_correction_T_min .6388
_exptl_absorpt_correction_type empirical
_exptl_absorpt_process_details 'SADABS (Sheldrick, 1996)'
_exptl_crystal_colour yellow
_exptl_crystal_density_diffrn 1.689
_exptl_crystal_density_method 'not measured'
_exptl_crystal_description prism
_exptl_crystal_F_000 2012
_exptl_crystal_size_max .65
_exptl_crystal_size_mid .38
_exptl_crystal_size_min .32
_refine_diff_density_max 1.724
_refine_diff_density_min -1.254
_refine_diff_density_rms 0.200
_refine_ls_extinction_method none
_refine_ls_goodness_of_fit_ref 1.201
_refine_ls_hydrogen_treatment mixed
_refine_ls_matrix_type full
_refine_ls_number_parameters 879
_refine_ls_number_reflns 14047
_refine_ls_number_restraints 57
_refine_ls_restrained_S_all 1.200
_refine_ls_R_factor_all 0.1443
_refine_ls_R_factor_gt 0.0888
_refine_ls_shift/su_max 0.005
_refine_ls_shift/su_mean 0.000
_refine_ls_structure_factor_coef Fsqd
_refine_ls_weighting_details 'calc w=1/[\s^2^(Fo^2^)+(0.0607P)^2^+41.8015P] where P=(Fo^2^+2Fc^2^)/3'
_refine_ls_weighting_scheme calc
_refine_ls_wR_factor_gt 0.1857
_refine_ls_wR_factor_ref 0.2263
_reflns_number_gt 9336
_reflns_number_total 14047
_reflns_threshold_expression >2sigma(I)
_cod_data_source_file ic034848asi20031125_072525_6.cif
_cod_data_source_block 5_(Compound8)
_cod_depositor_comments
;
The following automatic conversions were performed:
'_symmetry_cell_setting' value 'Triclinic' changed to 'triclinic'
according to '/home/saulius/struct/CIF-dictionaries/cif_core.dic'
dictionary named 'cif_core.dic' version 2.4.1 from 2010-06-29.

Automatic conversion script
Id: cif_fix_enum 1527 2010-12-29 10:47:43Z saulius 
;
_cod_database_code 4310507

loop_
_symmetry_equiv_pos_as_xyz
'x, y, z'
'-x, -y, -z'

loop_
_atom_site_label
_atom_site_type_symbol
_atom_site_fract_x
_atom_site_fract_y
_atom_site_fract_z
_atom_site_U_iso_or_equiv
_atom_site_adp_type
_atom_site_occupancy
_atom_site_symmetry_multiplicity
_atom_site_calc_flag
_atom_site_refinement_flags
_atom_site_disorder_assembly
_atom_site_disorder_group
Pt Pt 0.58061(5) 0.93737(5) 0.39235(3) 0.0627(2) Uani 1 1 d . . .
Ag1 Ag 0.55272(9) 0.87072(8) 0.23464(7) 0.0693(3) Uani 1 1 d . . .
Ag2 Ag 0.76215(11) 0.77257(11) 0.23042(8) 0.0607(4) Uani 0.90 1 d P . .
Ag2' Ag 0.7729(12) 0.8016(11) 0.2600(8) 0.075(4) Uani 0.10 1 d P . .
S1 S 0.4809(3) 0.8780(3) 0.3845(2) 0.0731(11) Uani 1 1 d . . .
S2 S 0.7067(3) 0.7841(3) 0.3794(2) 0.0750(11) Uani 1 1 d . . .
P1 P 0.5411(3) 0.7275(3) 0.2043(2) 0.0654(10) Uani 1 1 d . . .
P2 P 0.7656(3) 0.6265(3) 0.1866(2) 0.0630(10) Uani 1 1 d . . .
P3 P 0.5918(3) 0.9928(3) 0.1732(2) 0.0579(9) Uani 1 1 d . . .
P4 P 0.8033(3) 0.9010(3) 0.1825(2) 0.0584(9) Uani 1 1 d . . .
Sb1 Sb 0.65068(12) 1.32377(10) 0.21437(9) 0.1068(5) Uani 1 1 d D . .
F1 F 0.6097(14) 1.4195(14) 0.2816(13) 0.273(13) Uani 1 1 d D . .
F2 F 0.7046(17) 1.3854(15) 0.1442(12) 0.255(11) Uani 1 1 d D . .
F3 F 0.6028(14) 1.2575(15) 0.2784(8) 0.208(9) Uani 1 1 d D . .
F4 F 0.6974(13) 1.2252(11) 0.1429(8) 0.182(7) Uani 1 1 d D . .
F5 F 0.7732(10) 1.2624(10) 0.2278(11) 0.191(7) Uani 1 1 d D . .
F6 F 0.5337(13) 1.3836(12) 0.1955(13) 0.239(10) Uani 1 1 d D . .
Sb2 Sb 0.07421(17) 0.14947(19) 0.41060(16) 0.1503(11) Uani 0.80 1 d PD A 1
F7 F -0.0587(14) 0.2389(15) 0.4465(14) 0.230(11) Uiso 0.80 1 d PD A 1
F8 F 0.058(2) 0.1381(19) 0.3231(12) 0.263(13) Uiso 0.80 1 d PD A 1
F9 F 0.086(3) 0.168(2) 0.4989(13) 0.319(18) Uiso 0.80 1 d PD A 1
F10 F 0.2079(13) 0.0639(15) 0.3828(13) 0.223(10) Uiso 0.80 1 d PD A 1
F11 F 0.0451(17) 0.0536(14) 0.4402(13) 0.221(10) Uiso 0.80 1 d PD A 1
F12 F 0.1056(13) 0.2455(11) 0.3802(10) 0.138(6) Uiso 0.80 1 d PD A 1
Sb3 Sb -0.0073(7) 0.3386(10) 0.5203(8) 0.226(8) Uani 0.20 1 d P B 2
F13 F -0.113(5) 0.386(8) 0.506(5) 0.43(11) Uiso 0.20 1 d PD B 2
F14 F 0.070(5) 0.299(4) 0.424(3) 0.13(2) Uiso 0.20 1 d PD B 2
F15 F -0.062(6) 0.384(6) 0.623(3) 0.21(4) Uiso 0.20 1 d PD B 2
F16 F 0.116(6) 0.299(8) 0.547(5) 0.42(11) Uiso 0.20 1 d PD B 2
F17 F 0.009(9) 0.225(5) 0.538(5) 0.37(10) Uiso 0.20 1 d PD B 2
F18 F 0.001(8) 0.455(5) 0.510(5) 0.29(6) Uiso 0.20 1 d PD . 2
N1 N 0.4733(9) 1.0801(9) 0.4020(6) 0.062(3) Uani 1 1 d . . .
N2 N 0.6564(9) 1.0045(9) 0.4087(6) 0.055(3) Uani 1 1 d . . .
C11 C 0.5492(12) 0.6962(12) 0.1127(10) 0.077(4) Uani 1 1 d . . .
C12 C 0.5459(16) 0.6168(16) 0.0981(10) 0.106(7) Uani 1 1 d . . .
H12A H 0.5384 0.5786 0.1358 0.127 Uiso 1 1 calc R . .
C13 C 0.554(2) 0.592(2) 0.0260(16) 0.137(9) Uani 1 1 d . . .
H13A H 0.5507 0.5379 0.0162 0.164 Uiso 1 1 calc R . .
C14 C 0.566(2) 0.647(2) -0.0292(15) 0.135(9) Uani 1 1 d . . .
H14A H 0.5670 0.6319 -0.0758 0.162 Uiso 1 1 calc R . .
C15 C 0.576(2) 0.723(2) -0.0179(13) 0.139(10) Uani 1 1 d . . .
H15A H 0.5890 0.7576 -0.0568 0.167 Uiso 1 1 calc R . .
C16 C 0.5663(18) 0.7473(15) 0.0545(12) 0.114(7) Uani 1 1 d . . .
H16A H 0.5716 0.8003 0.0634 0.137 Uiso 1 1 calc R . .
C21 C 0.4272(13) 0.7270(13) 0.2673(9) 0.076(4) Uani 1 1 d . . .
C22 C 0.4211(16) 0.6463(15) 0.2899(10) 0.100(6) Uani 1 1 d . . .
H22A H 0.4787 0.5871 0.2726 0.121 Uiso 1 1 calc R . .
C23 C 0.332(2) 0.651(2) 0.3371(14) 0.137(9) Uani 1 1 d . . .
H23A H 0.3312 0.5950 0.3517 0.164 Uiso 1 1 calc R . .
C24 C 0.247(2) 0.735(3) 0.3625(15) 0.142(11) Uani 1 1 d . . .
H24A H 0.1872 0.7372 0.3939 0.170 Uiso 1 1 calc R . .
C25 C 0.2496(16) 0.818(2) 0.3414(14) 0.128(9) Uani 1 1 d . . .
H25A H 0.1906 0.8758 0.3592 0.153 Uiso 1 1 calc R . .
C26 C 0.3392(13) 0.8161(16) 0.2936(11) 0.098(6) Uani 1 1 d . . .
H26A H 0.3404 0.8721 0.2799 0.118 Uiso 1 1 calc R . .
C31 C 0.8118(12) 0.5920(12) 0.0869(9) 0.074(4) Uani 1 1 d . . .
C32 C 0.8011(16) 0.5246(14) 0.0560(10) 0.098(6) Uani 1 1 d . . .
H32A H 0.7685 0.4943 0.0874 0.118 Uiso 1 1 calc R . .
C33 C 0.8388(19) 0.5004(17) -0.0227(13) 0.127(8) Uani 1 1 d . . .
H33A H 0.8307 0.4547 -0.0426 0.152 Uiso 1 1 calc R . .
C34 C 0.887(2) 0.545(2) -0.0693(12) 0.144(12) Uani 1 1 d . . .
H34A H 0.9114 0.5306 -0.1210 0.173 Uiso 1 1 calc R . .
C35 C 0.899(2) 0.609(3) -0.0382(13) 0.162(13) Uani 1 1 d . . .
H35A H 0.9336 0.6381 -0.0694 0.194 Uiso 1 1 calc R . .
C36 C 0.8624(16) 0.6335(15) 0.0372(11) 0.108(6) Uani 1 1 d . . .
H36A H 0.8716 0.6792 0.0558 0.129 Uiso 1 1 calc R . .
C41 C 0.8508(12) 0.5239(12) 0.2200(9) 0.071(4) Uani 1 1 d . . .
C42 C 0.9145(14) 0.5337(14) 0.2489(10) 0.093(5) Uani 1 1 d . . .
H42A H 0.9126 0.5921 0.2514 0.112 Uiso 1 1 calc R . .
C43 C 0.9827(17) 0.454(2) 0.2746(13) 0.126(8) Uani 1 1 d . . .
H43A H 1.0267 0.4601 0.2929 0.151 Uiso 1 1 calc R . .
C44 C 0.983(2) 0.371(2) 0.2720(15) 0.139(11) Uani 1 1 d . . .
H44A H 1.0253 0.3196 0.2906 0.167 Uiso 1 1 calc R . .
C45 C 0.922(2) 0.3587(18) 0.2427(16) 0.136(9) Uani 1 1 d . . .
H45A H 0.9257 0.2996 0.2392 0.163 Uiso 1 1 calc R . .
C46 C 0.8541(15) 0.4366(14) 0.2183(11) 0.103(6) Uani 1 1 d . . .
H46A H 0.8103 0.4297 0.2005 0.124 Uiso 1 1 calc R . .
C51 C 0.4760(11) 1.1079(11) 0.1980(7) 0.062(4) Uani 1 1 d . . .
C52 C 0.4730(12) 1.1942(11) 0.2061(8) 0.068(4) Uani 1 1 d . . .
H52A H 0.5321 1.1954 0.2008 0.082 Uiso 1 1 calc R . .
C53 C 0.3832(14) 1.2786(12) 0.2217(10) 0.084(5) Uani 1 1 d . . .
H53A H 0.3818 1.3363 0.2271 0.101 Uiso 1 1 calc R . .
C54 C 0.2963(14) 1.2768(14) 0.2292(10) 0.089(5) Uani 1 1 d . . .
H54A H 0.2352 1.3330 0.2402 0.107 Uiso 1 1 calc R . .
C55 C 0.3008(15) 1.1907(17) 0.2202(11) 0.102(6) Uani 1 1 d . . .
H55A H 0.2417 1.1901 0.2244 0.122 Uiso 1 1 calc R . .
C56 C 0.3879(11) 1.1061(13) 0.2055(9) 0.078(5) Uani 1 1 d . . .
H56A H 0.3883 1.0489 0.2006 0.094 Uiso 1 1 calc R . .
C61 C 0.6397(11) 0.9793(11) 0.0702(8) 0.061(4) Uani 1 1 d . . .
C62 C 0.6333(16) 1.0527(15) 0.0289(10) 0.101(6) Uani 1 1 d . . .
H62A H 0.5998 1.1139 0.0535 0.121 Uiso 1 1 calc R . .
C63 C 0.6746(18) 1.0394(19) -0.0476(10) 0.117(8) Uani 1 1 d . . .
H63A H 0.6681 1.0916 -0.0737 0.141 Uiso 1 1 calc R . .
C64 C 0.7244(19) 0.9523(19) -0.0858(11) 0.116(8) Uani 1 1 d . . .
H64A H 0.7491 0.9442 -0.1379 0.139 Uiso 1 1 calc R . .
C65 C 0.738(2) 0.8761(18) -0.0463(12) 0.132(9) Uani 1 1 d . . .
H65A H 0.7742 0.8151 -0.0719 0.158 Uiso 1 1 calc R . .
C66 C 0.6983(16) 0.8882(14) 0.0307(10) 0.101(6) Uani 1 1 d . . .
H66A H 0.7107 0.8353 0.0568 0.121 Uiso 1 1 calc R . .
C71 C 0.8726(11) 0.9291(12) 0.2265(9) 0.069(4) Uani 1 1 d . . .
C72 C 0.8706(14) 1.0164(14) 0.2250(9) 0.084(5) Uani 1 1 d . . .
H72A H 0.8265 1.0657 0.2061 0.101 Uiso 1 1 calc R . .
C73 C 0.9332(17) 1.0304(18) 0.2510(11) 0.106(7) Uani 1 1 d . . .
H73A H 0.9287 1.0901 0.2525 0.127 Uiso 1 1 calc R . .
C74 C 1.0024(18) 0.956(2) 0.2747(14) 0.125(8) Uani 1 1 d . . .
H74A H 1.0475 0.9650 0.2893 0.150 Uiso 1 1 calc R . .
C75 C 1.0062(17) 0.870(2) 0.2774(15) 0.137(10) Uani 1 1 d . . .
H75A H 1.0519 0.8214 0.2954 0.164 Uiso 1 1 calc R . .
C76 C 0.9414(14) 0.8557(15) 0.2530(11) 0.101(6) Uani 1 1 d . . .
H76A H 0.9441 0.7966 0.2543 0.121 Uiso 1 1 calc R . .
C81 C 0.8812(11) 0.8856(11) 0.0834(8) 0.061(4) Uani 1 1 d . . .
C82 C 0.9577(14) 0.7950(14) 0.0521(11) 0.099(6) Uani 1 1 d . . .
H82A H 0.9658 0.7449 0.0810 0.119 Uiso 1 1 calc R . .
C83 C 1.0243(18) 0.7764(17) -0.0236(13) 0.131(9) Uani 1 1 d . . .
H83A H 1.0730 0.7145 -0.0451 0.158 Uiso 1 1 calc R . .
C84 C 1.0152(16) 0.8516(18) -0.0640(12) 0.112(7) Uani 1 1 d . . .
H84A H 1.0601 0.8410 -0.1129 0.134 Uiso 1 1 calc R . .
C85 C 0.9430(17) 0.9394(16) -0.0342(10) 0.106(7) Uani 1 1 d . . .
H85A H 0.9363 0.9894 -0.0631 0.127 Uiso 1 1 calc R . .
C86 C 0.8770(14) 0.9580(13) 0.0401(9) 0.085(5) Uani 1 1 d . . .
H86A H 0.8293 1.0205 0.0605 0.102 Uiso 1 1 calc R . .
C100 C 0.6451(11) 0.6235(11) 0.2227(8) 0.065(4) Uani 1 1 d . . .
H10A H 0.6545 0.5663 0.1997 0.078 Uiso 1 1 calc R . .
H10B H 0.6266 0.6206 0.2763 0.078 Uiso 1 1 calc R . .
C101 C 0.2764(16) 1.3803(14) 0.4164(12) 0.115(7) Uani 1 1 d . . .
H10C H 0.3106 1.4145 0.4192 0.172 Uiso 1 1 calc R . .
H10D H 0.2166 1.4000 0.4603 0.172 Uiso 1 1 calc R . .
H10E H 0.2577 1.3935 0.3727 0.172 Uiso 1 1 calc R . .
C102 C 0.3807(12) 1.1132(12) 0.4024(8) 0.069(4) Uani 1 1 d . . .
H10F H 0.3590 1.0699 0.3994 0.083 Uiso 1 1 calc R . .
C103 C 0.3148(13) 1.2078(13) 0.4071(9) 0.079(5) Uani 1 1 d . . .
H10G H 0.2501 1.2280 0.4072 0.094 Uiso 1 1 calc R . .
C104 C 0.3466(14) 1.2738(13) 0.4117(9) 0.078(5) Uani 1 1 d . . .
C105 C 0.4425(12) 1.2407(12) 0.4125(8) 0.069(4) Uani 1 1 d . . .
H10H H 0.4657 1.2828 0.4158 0.083 Uiso 1 1 calc R . .
C106 C 0.5056(11) 1.1409(12) 0.4083(7) 0.061(4) Uani 1 1 d . . .
C200 C 0.6857(10) 1.0120(9) 0.1967(8) 0.057(3) Uani 1 1 d . . .
H20A H 0.7002 1.0568 0.1654 0.068 Uiso 1 1 calc R . .
H20B H 0.6566 1.0395 0.2485 0.068 Uiso 1 1 calc R . .
C201 C 0.7927(15) 1.1666(17) 0.4404(12) 0.119(8) Uani 1 1 d . . .
H20C H 0.8557 1.1233 0.4465 0.179 Uiso 1 1 calc R . .
H20D H 0.7491 1.2123 0.4842 0.179 Uiso 1 1 calc R . .
H20E H 0.8053 1.1990 0.3973 0.179 Uiso 1 1 calc R . .
C202 C 0.7454(13) 0.9609(13) 0.4196(9) 0.078(5) Uani 1 1 d . . .
H20F H 0.7787 0.8952 0.4194 0.094 Uiso 1 1 calc R . .
C203 C 0.7878(13) 1.0149(15) 0.4312(9) 0.083(5) Uani 1 1 d . . .
H20G H 0.8483 0.9844 0.4403 0.100 Uiso 1 1 calc R . .
C204 C 0.7424(14) 1.1119(15) 0.4296(9) 0.084(5) Uani 1 1 d . . .
C205 C 0.6514(12) 1.1535(12) 0.4192(8) 0.069(4) Uani 1 1 d . . .
H20H H 0.6183 1.2186 0.4166 0.083 Uiso 1 1 calc R . .
C206 C 0.6087(11) 1.0986(12) 0.4125(7) 0.062(4) Uani 1 1 d . . .
C301 C 0.5429(14) 0.7567(12) 0.4013(8) 0.072(4) Uani 1 1 d . . .
C302 C 0.4936(16) 0.7032(15) 0.4176(9) 0.091(5) Uani 1 1 d . . .
H30A H 0.4270 0.7309 0.4197 0.109 Uiso 1 1 calc R . .
C303 C 0.5406(19) 0.6115(16) 0.4304(10) 0.100(6) Uani 1 1 d . . .
H30B H 0.5044 0.5783 0.4442 0.119 Uiso 1 1 calc R . .
C304 C 0.642(2) 0.5657(15) 0.4232(10) 0.102(7) Uani 1 1 d . . .
C305 C 0.6931(16) 0.6185(14) 0.4084(8) 0.091(5) Uani 1 1 d . . .
H30C H 0.7598 0.5902 0.4063 0.109 Uiso 1 1 calc R . .
C306 C 0.6428(14) 0.7160(11) 0.3966(7) 0.068(4) Uani 1 1 d . . .
C307 C 0.703(2) 0.4578(19) 0.4356(17) 0.178(12) Uani 1 1 d . . .
H30D H 0.7720 0.4415 0.4267 0.267 Uiso 1 1 calc R . .
H30E H 0.7020 0.4176 0.4015 0.267 Uiso 1 1 calc R . .
H30F H 0.6725 0.4489 0.4862 0.267 Uiso 1 1 calc R . .
O01 O -0.216(3) 0.343(3) 0.867(2) 0.317(17) Uiso 1 1 d D . .
C03 C -0.254(3) 0.399(4) 0.813(3) 0.34(3) Uiso 1 1 d D . .
H03A H -0.3207 0.4517 0.8387 0.405 Uiso 1 1 calc R . .
H03B H -0.2598 0.3599 0.7805 0.405 Uiso 1 1 calc R . .
C04 C -0.183(4) 0.436(4) 0.768(3) 0.36(3) Uiso 1 1 d D . .
H04A H -0.2088 0.4725 0.7310 0.543 Uiso 1 1 calc R . .
H04B H -0.1169 0.3830 0.7425 0.543 Uiso 1 1 calc R . .
H04C H -0.1783 0.4749 0.8001 0.543 Uiso 1 1 calc R . .
C02 C -0.212(4) 0.220(3) 0.946(3) 0.35(3) Uiso 1 1 d D . .
H02A H -0.2532 0.1943 0.9768 0.519 Uiso 1 1 calc R . .
H02B H -0.1853 0.2396 0.9755 0.519 Uiso 1 1 calc R . .
H02C H -0.1579 0.1733 0.9055 0.519 Uiso 1 1 calc R . .
C01 C -0.277(3) 0.307(4) 0.914(4) 0.44(4) Uiso 1 1 d D . .
H01A H -0.3068 0.2882 0.8857 0.528 Uiso 1 1 calc R . .
H01B H -0.3319 0.3550 0.9549 0.528 Uiso 1 1 calc R . .

loop_
_atom_site_aniso_label
_atom_site_aniso_U_11
_atom_site_aniso_U_22
_atom_site_aniso_U_33
_atom_site_aniso_U_23
_atom_site_aniso_U_13
_atom_site_aniso_U_12
Pt 0.0670(4) 0.0806(4) 0.0463(3) 0.0090(3) -0.0200(3) -0.0403(3)
Ag1 0.0674(7) 0.0667(7) 0.0788(8) 0.0174(6) -0.0259(6) -0.0373(6)
Ag2 0.0636(8) 0.0648(9) 0.0640(9) 0.0173(7) -0.0259(7) -0.0378(7)
Ag2' 0.098(10) 0.090(11) 0.063(9) 0.028(7) -0.031(8) -0.066(9)
S1 0.080(3) 0.084(3) 0.065(2) 0.006(2) -0.024(2) -0.048(2)
S2 0.072(3) 0.081(3) 0.065(2) 0.007(2) -0.020(2) -0.034(2)
P1 0.064(2) 0.065(2) 0.068(2) 0.0110(19) -0.022(2) -0.033(2)
P2 0.066(2) 0.064(2) 0.058(2) 0.0134(18) -0.0180(19) -0.034(2)
P3 0.061(2) 0.063(2) 0.058(2) 0.0099(18) -0.0233(18) -0.035(2)
P4 0.056(2) 0.066(2) 0.053(2) 0.0109(18) -0.0175(17) -0.0308(19)
Sb1 0.1129(11) 0.0756(8) 0.1387(13) 0.0114(8) -0.0331(9) -0.0583(8)
F1 0.171(17) 0.23(2) 0.35(3) -0.15(2) -0.071(18) -0.036(15)
F2 0.36(3) 0.27(2) 0.29(3) 0.16(2) -0.16(2) -0.26(2)
F3 0.26(2) 0.36(3) 0.141(12) 0.098(15) -0.074(13) -0.25(2)
F4 0.242(18) 0.171(14) 0.141(12) -0.010(10) -0.037(12) -0.123(14)
F5 0.129(12) 0.130(12) 0.32(2) 0.009(13) -0.071(13) -0.067(10)
F6 0.211(19) 0.163(16) 0.39(3) 0.050(18) -0.18(2) -0.075(14)
Sb2 0.1127(15) 0.190(2) 0.220(3) 0.126(2) -0.1113(17) -0.1044(17)
Sb3 0.082(6) 0.207(12) 0.260(14) 0.137(11) 0.005(7) -0.030(7)
N1 0.073(8) 0.081(9) 0.050(7) 0.007(6) -0.034(6) -0.044(7)
N2 0.062(7) 0.065(8) 0.042(6) 0.008(5) -0.019(5) -0.032(6)
C11 0.073(11) 0.074(11) 0.098(13) 0.019(9) -0.044(9) -0.040(9)
C12 0.149(19) 0.139(19) 0.061(11) 0.007(11) -0.032(12) -0.096(16)
C13 0.16(2) 0.15(2) 0.13(2) 0.001(18) -0.040(19) -0.11(2)
C14 0.18(3) 0.15(3) 0.100(19) 0.002(17) -0.078(18) -0.07(2)
C15 0.17(2) 0.13(2) 0.087(17) 0.043(15) -0.064(16) -0.043(19)
C16 0.17(2) 0.107(16) 0.094(15) 0.052(12) -0.055(14) -0.085(16)
C21 0.075(11) 0.084(12) 0.069(10) 0.004(9) -0.016(8) -0.043(10)
C22 0.115(16) 0.114(16) 0.087(13) 0.004(11) -0.017(11) -0.078(14)
C23 0.12(2) 0.17(3) 0.13(2) 0.006(19) -0.004(17) -0.11(2)
C24 0.11(2) 0.21(3) 0.13(2) -0.01(2) -0.015(16) -0.11(2)
C25 0.069(14) 0.17(2) 0.13(2) -0.038(18) -0.028(13) -0.044(15)
C26 0.062(11) 0.123(17) 0.103(14) 0.020(12) -0.030(10) -0.040(12)
C31 0.068(10) 0.079(11) 0.073(10) 0.026(9) -0.017(8) -0.042(9)
C32 0.122(16) 0.092(14) 0.077(12) 0.001(10) -0.031(11) -0.051(13)
C33 0.14(2) 0.111(18) 0.088(16) -0.021(13) -0.038(15) -0.028(16)
C34 0.12(2) 0.20(3) 0.043(12) 0.008(16) -0.014(12) -0.04(2)
C35 0.15(2) 0.24(4) 0.048(14) 0.036(17) -0.010(14) -0.08(2)
C36 0.121(17) 0.116(16) 0.091(14) 0.036(12) -0.029(12) -0.070(14)
C41 0.065(10) 0.082(12) 0.071(10) 0.023(8) -0.025(8) -0.041(9)
C42 0.092(13) 0.092(14) 0.081(12) 0.004(10) -0.018(10) -0.041(12)
C43 0.088(15) 0.15(2) 0.110(17) 0.030(17) -0.050(13) -0.028(16)
C44 0.105(19) 0.13(2) 0.14(2) 0.072(19) -0.045(16) -0.035(18)
C45 0.12(2) 0.116(19) 0.19(3) 0.077(18) -0.073(19) -0.065(17)
C46 0.094(14) 0.088(14) 0.120(16) 0.047(12) -0.039(12) -0.043(12)
C51 0.074(10) 0.069(10) 0.051(8) 0.013(7) -0.024(7) -0.041(8)
C52 0.074(10) 0.074(11) 0.058(9) 0.005(8) -0.015(8) -0.043(9)
C53 0.084(13) 0.056(10) 0.093(13) 0.003(9) -0.034(10) -0.017(10)
C54 0.067(12) 0.090(14) 0.077(12) -0.007(10) -0.025(9) -0.011(10)
C55 0.075(13) 0.131(19) 0.101(15) -0.006(13) -0.035(11) -0.047(13)
C56 0.046(9) 0.088(12) 0.093(12) 0.004(9) -0.026(8) -0.025(9)
C61 0.070(9) 0.070(10) 0.054(8) 0.006(7) -0.028(7) -0.038(8)
C62 0.131(17) 0.097(14) 0.060(11) 0.011(10) -0.025(11) -0.050(13)
C63 0.16(2) 0.15(2) 0.056(12) 0.036(13) -0.047(13) -0.081(18)
C64 0.17(2) 0.15(2) 0.054(11) 0.015(13) -0.045(13) -0.088(19)
C65 0.19(3) 0.121(19) 0.072(14) -0.011(13) -0.024(15) -0.081(19)
C66 0.145(18) 0.095(14) 0.068(11) 0.002(10) -0.032(12) -0.065(14)
C71 0.056(9) 0.077(11) 0.071(10) 0.010(8) -0.020(8) -0.032(8)
C72 0.100(13) 0.111(14) 0.073(11) 0.019(10) -0.036(10) -0.073(12)
C73 0.121(17) 0.16(2) 0.092(14) 0.018(13) -0.051(13) -0.097(17)
C74 0.096(16) 0.17(3) 0.14(2) 0.008(19) -0.068(16) -0.070(18)
C75 0.091(16) 0.13(2) 0.16(2) -0.017(19) -0.078(16) -0.013(16)
C76 0.083(13) 0.094(14) 0.122(16) 0.002(12) -0.053(12) -0.028(11)
C81 0.060(9) 0.065(10) 0.059(9) 0.009(7) -0.013(7) -0.036(8)
C82 0.094(14) 0.088(14) 0.090(13) 0.011(11) -0.004(11) -0.044(12)
C83 0.121(18) 0.096(16) 0.112(18) -0.031(14) 0.026(14) -0.044(14)
C84 0.090(15) 0.121(18) 0.083(14) 0.010(13) 0.009(11) -0.045(14)
C85 0.122(17) 0.115(17) 0.069(12) 0.028(11) -0.008(12) -0.069(15)
C86 0.108(14) 0.083(12) 0.073(11) 0.029(9) -0.027(10) -0.059(11)
C100 0.076(10) 0.076(10) 0.045(8) 0.015(7) -0.015(7) -0.045(9)
C101 0.113(16) 0.085(14) 0.123(17) 0.004(12) -0.059(14) -0.018(12)
C102 0.065(10) 0.091(12) 0.074(10) 0.014(9) -0.034(8) -0.050(10)
C103 0.065(10) 0.094(13) 0.078(11) 0.015(9) -0.032(9) -0.036(10)
C104 0.090(12) 0.094(13) 0.060(9) 0.007(9) -0.037(9) -0.047(11)
C105 0.071(10) 0.092(12) 0.056(9) 0.016(8) -0.023(8) -0.048(10)
C106 0.058(9) 0.087(11) 0.035(7) -0.004(7) -0.016(6) -0.033(9)
C200 0.058(8) 0.051(8) 0.056(8) 0.000(6) -0.017(7) -0.024(7)
C201 0.109(15) 0.18(2) 0.119(16) -0.011(15) -0.036(13) -0.110(17)
C202 0.077(11) 0.091(12) 0.082(11) 0.028(9) -0.042(9) -0.046(10)
C203 0.068(11) 0.130(17) 0.067(10) 0.025(10) -0.040(9) -0.050(12)
C204 0.086(13) 0.109(15) 0.065(10) 0.007(10) -0.018(9) -0.060(12)
C205 0.063(10) 0.092(12) 0.055(9) 0.005(8) -0.018(7) -0.041(9)
C206 0.060(9) 0.096(12) 0.045(8) -0.007(7) -0.030(7) -0.039(9)
C301 0.091(12) 0.082(11) 0.050(8) -0.001(8) -0.017(8) -0.052(10)
C302 0.109(15) 0.104(15) 0.071(11) 0.010(10) -0.022(10) -0.068(13)
C303 0.132(19) 0.097(16) 0.071(12) 0.006(11) -0.014(12) -0.071(15)
C304 0.16(2) 0.091(15) 0.065(11) 0.026(10) -0.029(13) -0.072(16)
C305 0.113(15) 0.100(14) 0.042(9) 0.008(9) -0.015(9) -0.048(12)
C306 0.103(13) 0.074(11) 0.043(8) 0.015(7) -0.029(8) -0.054(10)
C307 0.22(3) 0.14(2) 0.19(3) 0.06(2) -0.06(3) -0.11(2)

loop_
_atom_type_symbol
_atom_type_description
_atom_type_scat_dispersion_real
_atom_type_scat_dispersion_imag
_atom_type_scat_source
C C 0.0033 0.0016 'International Tables Vol C Tables 4.2.6.8 and 6.1.1.4'
H H 0.0000 0.0000 'International Tables Vol C Tables 4.2.6.8 and 6.1.1.4'
N N 0.0061 0.0033 'International Tables Vol C Tables 4.2.6.8 and 6.1.1.4'
O O 0.0106 0.0060 'International Tables Vol C Tables 4.2.6.8 and 6.1.1.4'
F F 0.0171 0.0103 'International Tables Vol C Tables 4.2.6.8 and 6.1.1.4'
P P 0.1023 0.0942 'International Tables Vol C Tables 4.2.6.8 and 6.1.1.4'
S S 0.1246 0.1234 'International Tables Vol C Tables 4.2.6.8 and 6.1.1.4'
Cl Cl 0.1484 0.1585 'International Tables Vol C Tables 4.2.6.8 and 6.1.1.4'
Ag Ag -0.8971 1.1015 'International Tables Vol C Tables 4.2.6.8 and 6.1.1.4'
Sb Sb -0.5866 1.5461 'International Tables Vol C Tables 4.2.6.8 and 6.1.1.4'
Pt Pt -1.7033 8.3905 'International Tables Vol C Tables 4.2.6.8 and 6.1.1.4'

loop_
_geom_angle_atom_site_label_1
_geom_angle_atom_site_label_2
_geom_angle_atom_site_label_3
_geom_angle
_geom_angle_site_symmetry_1
_geom_angle_site_symmetry_3
_geom_angle_publ_flag
N2 Pt N1 78.8(5) . . ?
N2 Pt S1 173.2(3) . . ?
N1 Pt S1 95.8(3) . . ?
N2 Pt S2 97.5(4) . . ?
N1 Pt S2 176.0(3) . . ?
S1 Pt S2 88.01(16) . . ?
N2 Pt Ag2' 90.1(4) . . ?
N1 Pt Ag2' 132.2(4) . . ?
S1 Pt Ag2' 96.6(3) . . ?
S2 Pt Ag2' 45.7(3) . . ?
P3 Ag1 P1 140.74(14) . . ?
P3 Ag1 S1 121.82(13) . . ?
P1 Ag1 S1 97.18(13) . . ?
P3 Ag1 Ag2 85.80(10) . . ?
P1 Ag1 Ag2 98.44(11) . . ?
S1 Ag1 Ag2 91.55(10) . . ?
P3 Ag1 Ag2' 81.1(2) . . ?
P1 Ag1 Ag2' 110.2(3) . . ?
S1 Ag1 Ag2' 83.3(3) . . ?
Ag2 Ag1 Ag2' 13.6(3) . . ?
Ag2' Ag2 P4 62.2(9) . . ?
Ag2' Ag2 P2 150.7(10) . . ?
P4 Ag2 P2 141.80(14) . . ?
Ag2' Ag2 S2 51.0(9) . . ?
P4 Ag2 S2 110.65(14) . . ?
P2 Ag2 S2 107.37(14) . . ?
Ag2' Ag2 Ag1 113.3(11) . . ?
P4 Ag2 Ag1 96.77(10) . . ?
P2 Ag2 Ag1 84.50(11) . . ?
S2 Ag2 Ag1 93.33(10) . . ?
Ag2 Ag2' P4 97.7(10) . . ?
Ag2 Ag2' S2 111.4(11) . . ?
P4 Ag2' S2 144.8(8) . . ?
Ag2 Ag2' Pt 114.7(12) . . ?
P4 Ag2' Pt 103.1(6) . . ?
S2 Ag2' Pt 47.3(3) . . ?
Ag2 Ag2' Ag1 53.1(10) . . ?
P4 Ag2' Ag1 90.9(5) . . ?
S2 Ag2' Ag1 91.2(5) . . ?
Pt Ag2' Ag1 65.3(3) . . ?
C301 S1 Pt 104.7(6) . . ?
C301 S1 Ag1 104.0(5) . . ?
Pt S1 Ag1 89.49(14) . . ?
C306 S2 Ag2' 116.3(6) . . ?
C306 S2 Pt 103.8(6) . . ?
Ag2' S2 Pt 87.0(4) . . ?
C306 S2 Ag2 98.7(5) . . ?
Ag2' S2 Ag2 17.5(4) . . ?
Pt S2 Ag2 91.43(15) . . ?
C11 P1 C21 104.0(8) . . ?
C11 P1 C100 105.2(7) . . ?
C21 P1 C100 104.4(7) . . ?
C11 P1 Ag1 122.3(6) . . ?
C21 P1 Ag1 112.9(6) . . ?
C100 P1 Ag1 106.5(5) . . ?
C31 P2 C41 103.6(8) . . ?
C31 P2 C100 104.1(7) . . ?
C41 P2 C100 104.0(7) . . ?
C31 P2 Ag2 118.5(5) . . ?
C41 P2 Ag2 108.6(6) . . ?
C100 P2 Ag2 116.4(5) . . ?
C51 P3 C61 103.1(7) . . ?
C51 P3 C200 105.9(6) . . ?
C61 P3 C200 103.0(6) . . ?
C51 P3 Ag1 109.5(5) . . ?
C61 P3 Ag1 117.2(5) . . ?
C200 P3 Ag1 116.7(5) . . ?
C71 P4 C200 105.0(7) . . ?
C71 P4 C81 100.4(7) . . ?
C200 P4 C81 105.9(7) . . ?
C71 P4 Ag2' 98.5(7) . . ?
C200 P4 Ag2' 109.7(6) . . ?
C81 P4 Ag2' 133.4(7) . . ?
C71 P4 Ag2 117.1(5) . . ?
C200 P4 Ag2 109.0(5) . . ?
C81 P4 Ag2 118.1(5) . . ?
Ag2' P4 Ag2 20.1(4) . . ?
F1 Sb1 F3 96.7(10) . . ?
F1 Sb1 F6 92.2(9) . . ?
F3 Sb1 F6 90.2(9) . . ?
F1 Sb1 F5 89.7(8) . . ?
F3 Sb1 F5 92.2(8) . . ?
F6 Sb1 F5 176.8(10) . . ?
F1 Sb1 F2 86.7(10) . . ?
F3 Sb1 F2 176.5(10) . . ?
F6 Sb1 F2 90.6(9) . . ?
F5 Sb1 F2 86.9(8) . . ?
F1 Sb1 F4 177.8(9) . . ?
F3 Sb1 F4 85.1(8) . . ?
F6 Sb1 F4 89.0(8) . . ?
F5 Sb1 F4 88.9(8) . . ?
F2 Sb1 F4 91.5(9) . . ?
F8 Sb2 F10 97.9(11) . . ?
F8 Sb2 F7 87.6(11) . . ?
F10 Sb2 F7 174.4(11) . . ?
F8 Sb2 F9 177.0(14) . . ?
F10 Sb2 F9 84.3(12) . . ?
F7 Sb2 F9 90.1(12) . . ?
F8 Sb2 F11 88.9(11) . . ?
F10 Sb2 F11 89.1(10) . . ?
F7 Sb2 F11 92.2(10) . . ?
F9 Sb2 F11 93.1(11) . . ?
F8 Sb2 F12 91.2(10) . . ?
F10 Sb2 F12 90.1(9) . . ?
F7 Sb2 F12 88.6(9) . . ?
F9 Sb2 F12 86.8(11) . . ?
F11 Sb2 F12 179.2(9) . . ?
F13 Sb3 F17 101(3) . . ?
F13 Sb3 F14 95(3) . . ?
F17 Sb3 F14 92(3) . . ?
F13 Sb3 F15 97(3) . . ?
F17 Sb3 F15 93(3) . . ?
F14 Sb3 F15 165(3) . . ?
F13 Sb3 F18 93(3) . . ?
F17 Sb3 F18 166(4) . . ?
F14 Sb3 F18 89(2) . . ?
F15 Sb3 F18 82(3) . . ?
F13 Sb3 F16 171(4) . . ?
F17 Sb3 F16 86(3) . . ?
F14 Sb3 F16 90(2) . . ?
F15 Sb3 F16 76(2) . . ?
F18 Sb3 F16 81(2) . . ?
F18 F18 Sb3 169(10) 2_566 . ?
C102 N1 C106 119.5(14) . . ?
C102 N1 Pt 126.5(11) . . ?
C106 N1 Pt 114.0(10) . . ?
C206 N2 C202 118.8(13) . . ?
C206 N2 Pt 115.8(9) . . ?
C202 N2 Pt 125.4(11) . . ?
C12 C11 C16 118.0(18) . . ?
C12 C11 P1 120.4(14) . . ?
C16 C11 P1 121.4(15) . . ?
C11 C12 C13 120(2) . . ?
C11 C12 H12A 120.0 . . ?
C13 C12 H12A 120.0 . . ?
C14 C13 C12 120(2) . . ?
C14 C13 H13A 120.0 . . ?
C12 C13 H13A 120.0 . . ?
C15 C14 C13 121(2) . . ?
C15 C14 H14A 119.3 . . ?
C13 C14 H14A 119.3 . . ?
C14 C15 C16 118(2) . . ?
C14 C15 H15A 121.1 . . ?
C16 C15 H15A 121.1 . . ?
C11 C16 C15 123(2) . . ?
C11 C16 H16A 118.7 . . ?
C15 C16 H16A 118.7 . . ?
C22 C21 C26 118.4(17) . . ?
C22 C21 P1 124.8(15) . . ?
C26 C21 P1 116.7(14) . . ?
C23 C22 C21 122(2) . . ?
C23 C22 H22A 119.0 . . ?
C21 C22 H22A 119.0 . . ?
C24 C23 C22 121(3) . . ?
C24 C23 H23A 119.6 . . ?
C22 C23 H23A 119.6 . . ?
C23 C24 C25 119(2) . . ?
C23 C24 H24A 120.3 . . ?
C25 C24 H24A 120.3 . . ?
C24 C25 C26 121(2) . . ?
C24 C25 H25A 119.3 . . ?
C26 C25 H25A 119.3 . . ?
C25 C26 C21 118(2) . . ?
C25 C26 H26A 121.0 . . ?
C21 C26 H26A 121.0 . . ?
C32 C31 C36 116.4(18) . . ?
C32 C31 P2 123.8(13) . . ?
C36 C31 P2 119.8(15) . . ?
C31 C32 C33 121(2) . . ?
C31 C32 H32A 119.3 . . ?
C33 C32 H32A 119.3 . . ?
C34 C33 C32 120(2) . . ?
C34 C33 H33A 120.2 . . ?
C32 C33 H33A 120.2 . . ?
C35 C34 C33 118(2) . . ?
C35 C34 H34A 120.8 . . ?
C33 C34 H34A 120.8 . . ?
C34 C35 C36 122(3) . . ?
C34 C35 H35A 118.8 . . ?
C36 C35 H35A 118.8 . . ?
C35 C36 C31 122(2) . . ?
C35 C36 H36A 119.1 . . ?
C31 C36 H36A 119.1 . . ?
C46 C41 C42 118.7(17) . . ?
C46 C41 P2 122.5(14) . . ?
C42 C41 P2 118.8(14) . . ?
C41 C42 C43 120(2) . . ?
C41 C42 H42A 120.0 . . ?
C43 C42 H42A 120.0 . . ?
C44 C43 C42 119(2) . . ?
C44 C43 H43A 120.5 . . ?
C42 C43 H43A 120.5 . . ?
C43 C44 C45 122(2) . . ?
C43 C44 H44A 119.0 . . ?
C45 C44 H44A 119.0 . . ?
C44 C45 C46 119(2) . . ?
C44 C45 H45A 120.5 . . ?
C46 C45 H45A 120.5 . . ?
C41 C46 C45 121(2) . . ?
C41 C46 H46A 119.4 . . ?
C45 C46 H46A 119.4 . . ?
C52 C51 C56 119.7(15) . . ?
C52 C51 P3 124.1(12) . . ?
C56 C51 P3 116.2(12) . . ?
C53 C52 C51 120.7(16) . . ?
C53 C52 H52A 119.6 . . ?
C51 C52 H52A 119.6 . . ?
C54 C53 C52 119.6(17) . . ?
C54 C53 H53A 120.2 . . ?
C52 C53 H53A 120.2 . . ?
C53 C54 C55 119.0(17) . . ?
C53 C54 H54A 120.5 . . ?
C55 C54 H54A 120.5 . . ?
C56 C55 C54 123.0(18) . . ?
C56 C55 H55A 118.5 . . ?
C54 C55 H55A 118.5 . . ?
C55 C56 C51 118.1(18) . . ?
C55 C56 H56A 121.0 . . ?
C51 C56 H56A 121.0 . . ?
C62 C61 C66 116.3(15) . . ?
C62 C61 P3 123.6(13) . . ?
C66 C61 P3 119.4(12) . . ?
C61 C62 C63 122(2) . . ?
C61 C62 H62A 118.9 . . ?
C63 C62 H62A 118.9 . . ?
C64 C63 C62 121(2) . . ?
C64 C63 H63A 119.4 . . ?
C62 C63 H63A 119.4 . . ?
C63 C64 C65 118.4(19) . . ?
C63 C64 H64A 120.8 . . ?
C65 C64 H64A 120.8 . . ?
C64 C65 C66 121(2) . . ?
C64 C65 H65A 119.6 . . ?
C66 C65 H65A 119.6 . . ?
C65 C66 C61 120.6(19) . . ?
C65 C66 H66A 119.7 . . ?
C61 C66 H66A 119.7 . . ?
C72 C71 C76 118.5(16) . . ?
C72 C71 P4 122.8(13) . . ?
C76 C71 P4 118.1(14) . . ?
C73 C72 C71 120.7(19) . . ?
C73 C72 H72A 119.7 . . ?
C71 C72 H72A 119.7 . . ?
C74 C73 C72 120(2) . . ?
C74 C73 H73A 120.1 . . ?
C72 C73 H73A 120.1 . . ?
C75 C74 C73 121(2) . . ?
C75 C74 H74A 119.4 . . ?
C73 C74 H74A 119.4 . . ?
C74 C75 C76 120(2) . . ?
C74 C75 H75A 120.2 . . ?
C76 C75 H75A 120.2 . . ?
C71 C76 C75 120(2) . . ?
C71 C76 H76A 119.9 . . ?
C75 C76 H76A 119.9 . . ?
C86 C81 C82 117.0(15) . . ?
C86 C81 P4 125.4(13) . . ?
C82 C81 P4 117.2(12) . . ?
C81 C82 C83 121.4(18) . . ?
C81 C82 H82A 119.3 . . ?
C83 C82 H82A 119.3 . . ?
C84 C83 C82 118.6(19) . . ?
C84 C83 H83A 120.7 . . ?
C82 C83 H83A 120.7 . . ?
C85 C84 C83 120.6(19) . . ?
C85 C84 H84A 119.7 . . ?
C83 C84 H84A 119.7 . . ?
C84 C85 C86 121.0(19) . . ?
C84 C85 H85A 119.5 . . ?
C86 C85 H85A 119.5 . . ?
C81 C86 C85 121.3(18) . . ?
C81 C86 H86A 119.4 . . ?
C85 C86 H86A 119.4 . . ?
P1 C100 P2 112.9(7) . . ?
P1 C100 H10A 109.0 . . ?
P2 C100 H10A 109.0 . . ?
P1 C100 H10B 109.0 . . ?
P2 C100 H10B 109.0 . . ?
H10A C100 H10B 107.8 . . ?
C104 C101 H10C 109.5 . . ?
C104 C101 H10D 109.5 . . ?
H10C C101 H10D 109.5 . . ?
C104 C101 H10E 109.5 . . ?
H10C C101 H10E 109.5 . . ?
H10D C101 H10E 109.5 . . ?
N1 C102 C103 123.6(15) . . ?
N1 C102 H10F 118.2 . . ?
C103 C102 H10F 118.2 . . ?
C102 C103 C104 118.8(15) . . ?
C102 C103 H10G 120.6 . . ?
C104 C103 H10G 120.6 . . ?
C105 C104 C103 118.5(17) . . ?
C105 C104 C101 120.5(17) . . ?
C103 C104 C101 121.0(17) . . ?
C104 C105 C106 118.9(15) . . ?
C104 C105 H10H 120.6 . . ?
C106 C105 H10H 120.6 . . ?
N1 C106 C105 120.7(13) . . ?
N1 C106 C206 116.5(14) . . ?
C105 C106 C206 122.7(14) . . ?
P4 C200 P3 111.7(7) . . ?
P4 C200 H20A 109.3 . . ?
P3 C200 H20A 109.3 . . ?
P4 C200 H20B 109.3 . . ?
P3 C200 H20B 109.3 . . ?
H20A C200 H20B 107.9 . . ?
C204 C201 H20C 109.5 . . ?
C204 C201 H20D 109.5 . . ?
H20C C201 H20D 109.5 . . ?
C204 C201 H20E 109.5 . . ?
H20C C201 H20E 109.5 . . ?
H20D C201 H20E 109.5 . . ?
N2 C202 C203 119.7(16) . . ?
N2 C202 H20F 120.2 . . ?
C203 C202 H20F 120.2 . . ?
C204 C203 C202 121.8(16) . . ?
C204 C203 H20G 119.1 . . ?
C202 C203 H20G 119.1 . . ?
C205 C204 C203 116.6(16) . . ?
C205 C204 C201 123.7(19) . . ?
C203 C204 C201 119.7(18) . . ?
C204 C205 C206 120.0(16) . . ?
C204 C205 H20H 120.0 . . ?
C206 C205 H20H 120.0 . . ?
N2 C206 C205 122.8(13) . . ?
N2 C206 C106 114.7(13) . . ?
C205 C206 C106 122.5(15) . . ?
C302 C301 C306 120.1(17) . . ?
C302 C301 S1 121.2(15) . . ?
C306 C301 S1 118.7(12) . . ?
C303 C302 C301 121(2) . . ?
C303 C302 H30A 119.4 . . ?
C301 C302 H30A 119.4 . . ?
C302 C303 C304 121(2) . . ?
C302 C303 H30B 119.4 . . ?
C304 C303 H30B 119.4 . . ?
C303 C304 C305 119(2) . . ?
C303 C304 C307 124(2) . . ?
C305 C304 C307 117(2) . . ?
C304 C305 C306 120(2) . . ?
C304 C305 H30C 120.0 . . ?
C306 C305 H30C 120.0 . . ?
C301 C306 C305 118.7(16) . . ?
C301 C306 S2 121.2(12) . . ?
C305 C306 S2 120.2(15) . . ?
C304 C307 H30D 109.5 . . ?
C304 C307 H30E 109.5 . . ?
H30D C307 H30E 109.5 . . ?
C304 C307 H30F 109.5 . . ?
H30D C307 H30F 109.5 . . ?
H30E C307 H30F 109.5 . . ?
C01 O01 C03 115(3) . . ?
O01 C03 C04 110.0(14) . . ?
O01 C03 H03A 109.7 . . ?
C04 C03 H03A 109.7 . . ?
O01 C03 H03B 109.7 . . ?
C04 C03 H03B 109.7 . . ?
H03A C03 H03B 108.2 . . ?
C03 C04 H04A 109.5 . . ?
C03 C04 H04B 109.5 . . ?
H04A C04 H04B 109.5 . . ?
C03 C04 H04C 109.5 . . ?
H04A C04 H04C 109.5 . . ?
H04B C04 H04C 109.5 . . ?
C01 C02 H02A 109.5 . . ?
C01 C02 H02B 109.5 . . ?
H02A C02 H02B 109.5 . . ?
C01 C02 H02C 109.5 . . ?
H02A C02 H02C 109.5 . . ?
H02B C02 H02C 109.5 . . ?
O01 C01 C02 109.0(14) . . ?
O01 C01 H01A 109.9 . . ?
C02 C01 H01A 109.9 . . ?
O01 C01 H01B 109.9 . . ?
C02 C01 H01B 109.9 . . ?
H01A C01 H01B 108.3 . . ?

loop_
_geom_bond_atom_site_label_1
_geom_bond_atom_site_label_2
_geom_bond_distance
_geom_bond_site_symmetry_2
_geom_bond_publ_flag
Pt N2 2.076(11) . ?
Pt N1 2.085(12) . ?
Pt S1 2.269(4) . ?
Pt S2 2.286(4) . ?
Pt Ag2' 3.109(16) . ?
Ag1 P3 2.452(4) . ?
Ag1 P1 2.519(4) . ?
Ag1 S1 2.684(4) . ?
Ag1 Ag2 2.9309(19) . ?
Ag1 Ag2' 3.367(16) . ?
Ag2 Ag2' 0.863(16) . ?
Ag2 P4 2.489(4) . ?
Ag2 P2 2.516(4) . ?
Ag2 S2 2.669(4) . ?
Ag2' P4 2.222(13) . ?
Ag2' S2 2.230(14) . ?
S1 C301 1.787(17) . ?
S2 C306 1.778(16) . ?
P1 C11 1.799(18) . ?
P1 C21 1.819(16) . ?
P1 C100 1.837(15) . ?
P2 C31 1.810(17) . ?
P2 C41 1.821(16) . ?
P2 C100 1.844(14) . ?
P3 C51 1.829(16) . ?
P3 C61 1.838(14) . ?
P3 C200 1.869(14) . ?
P4 C71 1.824(16) . ?
P4 C200 1.826(13) . ?
P4 C81 1.833(14) . ?
Sb1 F1 1.782(15) . ?
Sb1 F3 1.788(13) . ?
Sb1 F6 1.811(14) . ?
Sb1 F5 1.837(14) . ?
Sb1 F2 1.840(15) . ?
Sb1 F4 1.843(13) . ?
Sb2 F8 1.809(18) . ?
Sb2 F10 1.813(17) . ?
Sb2 F7 1.817(18) . ?
Sb2 F9 1.818(19) . ?
Sb2 F11 1.822(17) . ?
Sb2 F12 1.846(14) . ?
Sb3 F13 1.60(6) . ?
Sb3 F17 1.74(6) . ?
Sb3 F14 1.78(5) . ?
Sb3 F15 1.89(6) . ?
Sb3 F18 1.94(6) . ?
Sb3 F16 2.02(6) . ?
F18 F18 1.45(11) 2_566 ?
N1 C102 1.317(17) . ?
N1 C106 1.337(18) . ?
N2 C206 1.326(18) . ?
N2 C202 1.345(18) . ?
C11 C12 1.36(2) . ?
C11 C16 1.37(2) . ?
C12 C13 1.41(3) . ?
C12 H12A 0.9300 . ?
C13 C14 1.35(3) . ?
C13 H13A 0.9300 . ?
C14 C15 1.35(3) . ?
C14 H14A 0.9300 . ?
C15 C16 1.40(3) . ?
C15 H15A 0.9300 . ?
C16 H16A 0.9300 . ?
C21 C22 1.38(2) . ?
C21 C26 1.41(2) . ?
C22 C23 1.37(3) . ?
C22 H22A 0.9300 . ?
C23 C24 1.34(3) . ?
C23 H23A 0.9300 . ?
C24 C25 1.38(3) . ?
C24 H24A 0.9300 . ?
C25 C26 1.41(3) . ?
C25 H25A 0.9300 . ?
C26 H26A 0.9300 . ?
C31 C32 1.37(2) . ?
C31 C36 1.38(2) . ?
C32 C33 1.42(3) . ?
C32 H32A 0.9300 . ?
C33 C34 1.37(4) . ?
C33 H33A 0.9300 . ?
C34 C35 1.34(4) . ?
C34 H34A 0.9300 . ?
C35 C36 1.36(3) . ?
C35 H35A 0.9300 . ?
C36 H36A 0.9300 . ?
C41 C46 1.38(2) . ?
C41 C42 1.39(2) . ?
C42 C43 1.42(3) . ?
C42 H42A 0.9300 . ?
C43 C44 1.35(3) . ?
C43 H43A 0.9300 . ?
C44 C45 1.37(3) . ?
C44 H44A 0.9300 . ?
C45 C46 1.40(3) . ?
C45 H45A 0.9300 . ?
C46 H46A 0.9300 . ?
C51 C52 1.38(2) . ?
C51 C56 1.39(2) . ?
C52 C53 1.38(2) . ?
C52 H52A 0.9300 . ?
C53 C54 1.37(2) . ?
C53 H53A 0.9300 . ?
C54 C55 1.37(3) . ?
C54 H54A 0.9300 . ?
C55 C56 1.36(2) . ?
C55 H55A 0.9300 . ?
C56 H56A 0.9300 . ?
C61 C62 1.36(2) . ?
C61 C66 1.40(2) . ?
C62 C63 1.37(2) . ?
C62 H62A 0.9300 . ?
C63 C64 1.34(3) . ?
C63 H63A 0.9300 . ?
C64 C65 1.36(3) . ?
C64 H64A 0.9300 . ?
C65 C66 1.38(3) . ?
C65 H65A 0.9300 . ?
C66 H66A 0.9300 . ?
C71 C72 1.39(2) . ?
C71 C76 1.39(2) . ?
C72 C73 1.37(2) . ?
C72 H72A 0.9300 . ?
C73 C74 1.37(3) . ?
C73 H73A 0.9300 . ?
C74 C75 1.35(3) . ?
C74 H74A 0.9300 . ?
C75 C76 1.39(3) . ?
C75 H75A 0.9300 . ?
C76 H76A 0.9300 . ?
C81 C86 1.37(2) . ?
C81 C82 1.38(2) . ?
C82 C83 1.42(3) . ?
C82 H82A 0.9300 . ?
C83 C84 1.37(3) . ?
C83 H83A 0.9300 . ?
C84 C85 1.33(3) . ?
C84 H84A 0.9300 . ?
C85 C86 1.40(2) . ?
C85 H85A 0.9300 . ?
C86 H86A 0.9300 . ?
C100 H10A 0.9700 . ?
C100 H10B 0.9700 . ?
C101 C104 1.53(2) . ?
C101 H10C 0.9600 . ?
C101 H10D 0.9600 . ?
C101 H10E 0.9600 . ?
C102 C103 1.37(2) . ?
C102 H10F 0.9300 . ?
C103 C104 1.40(2) . ?
C103 H10G 0.9300 . ?
C104 C105 1.38(2) . ?
C105 C106 1.42(2) . ?
C105 H10H 0.9300 . ?
C106 C206 1.491(19) . ?
C200 H20A 0.9700 . ?
C200 H20B 0.9700 . ?
C201 C204 1.51(2) . ?
C201 H20C 0.9600 . ?
C201 H20D 0.9600 . ?
C201 H20E 0.9600 . ?
C202 C203 1.40(2) . ?
C202 H20F 0.9300 . ?
C203 C204 1.38(2) . ?
C203 H20G 0.9300 . ?
C204 C205 1.37(2) . ?
C205 C206 1.39(2) . ?
C205 H20H 0.9300 . ?
C301 C302 1.38(2) . ?
C301 C306 1.39(2) . ?
C302 C303 1.35(3) . ?
C302 H30A 0.9300 . ?
C303 C304 1.39(3) . ?
C303 H30B 0.9300 . ?
C304 C305 1.39(3) . ?
C304 C307 1.59(3) . ?
C305 C306 1.43(2) . ?
C305 H30C 0.9300 . ?
C307 H30D 0.9600 . ?
C307 H30E 0.9600 . ?
C307 H30F 0.9600 . ?
O01 C01 1.420(5) . ?
O01 C03 1.420(5) . ?
C03 C04 1.525(5) . ?
C03 H03A 0.9700 . ?
C03 H03B 0.9700 . ?
C04 H04A 0.9600 . ?
C04 H04B 0.9600 . ?
C04 H04C 0.9600 . ?
C02 C01 1.523(5) . ?
C02 H02A 0.9600 . ?
C02 H02B 0.9600 . ?
C02 H02C 0.9600 . ?
C01 H01A 0.9700 . ?
C01 H01B 0.9700 . ?
